data_4506345
loop_
_publ_author_name
'Chang, Xin-Hong'
'Ma, Lu-Fang'
'Hui, Guo'
'Wang, Li-Ya'

_publ_section_title
;
 Four Low-Dimensional Cobalt(II) Coordination Polymers Based on a New
 Isophthalic Acid Derivative: Syntheses, Crystal Structures, and
 Properties
;
_journal_issue 7
_journal_name_full 'Crystal Growth &amp; Design'
_journal_page_first 3638
_journal_paper_doi 10.1021/cg300461v
_journal_volume 12
_journal_year 2012
_chemical_formula_sum 'C40 H30 Co N2 O8'
_chemical_formula_weight 725.59
_chemical_name_systematic
;

 ?

;
_space_group_IT_number 15
_symmetry_cell_setting monoclinic
_symmetry_space_group_name_Hall '-C 2yc'
_symmetry_space_group_name_H-M 'C 1 2/c 1'
_atom_sites_solution_hydrogens geom
_atom_sites_solution_primary direct
_atom_sites_solution_secondary difmap
_audit_creation_method SHELXL-97
_cell_angle_alpha 90.00
_cell_angle_beta 93.6110(10)
_cell_angle_gamma 90.00
_cell_formula_units_Z 4
_cell_length_a 10.4565(12)
_cell_length_b 19.215(2)
_cell_length_c 16.9416(18)
_cell_measurement_reflns_used 4411
_cell_measurement_temperature 296(2)
_cell_measurement_theta_max 0.00
_cell_measurement_theta_min 0.00
_cell_volume 3397.2(6)
_computing_cell_refinement 'Bruker SMART'
_computing_data_collection 'Bruker SMART'
_computing_data_reduction 'Bruker SAINT'
_computing_molecular_graphics 'Bruker SHELXTL'
_computing_publication_material 'Bruker SHELXTL'
_computing_structure_refinement 'SHELXL-97 (Sheldrick, 1997)'
_computing_structure_solution 'SHELXS-97 (Sheldrick, 1990)'
_diffrn_ambient_temperature 296(2)
_diffrn_measured_fraction_theta_full 0.999
_diffrn_measured_fraction_theta_max 0.999
_diffrn_measurement_device_type 'CCD area detector'
_diffrn_measurement_method 'phi and omega scans'
_diffrn_radiation_monochromator graphite
_diffrn_radiation_source 'fine-focus sealed tube'
_diffrn_radiation_type MoK\a
_diffrn_radiation_wavelength 0.71073
_diffrn_reflns_av_R_equivalents 0.0268
_diffrn_reflns_av_sigmaI/netI 0.0226
_diffrn_reflns_limit_h_max 12
_diffrn_reflns_limit_h_min -12
_diffrn_reflns_limit_k_max 23
_diffrn_reflns_limit_k_min -23
_diffrn_reflns_limit_l_max 20
_diffrn_reflns_limit_l_min -20
_diffrn_reflns_number 12814
_diffrn_reflns_theta_full 25.50
_diffrn_reflns_theta_max 25.50
_diffrn_reflns_theta_min 2.44
_diffrn_standards_decay_% 0
_diffrn_standards_interval_count 0
_diffrn_standards_interval_time 0
_diffrn_standards_number 0
_exptl_absorpt_coefficient_mu 0.564
_exptl_absorpt_correction_T_max 0.8627
_exptl_absorpt_correction_T_min 0.7736
_exptl_absorpt_correction_type multi-scan
_exptl_absorpt_process_details sadabs
_exptl_crystal_colour red
_exptl_crystal_density_diffrn 1.419
_exptl_crystal_density_method 'not measured'
_exptl_crystal_description block
_exptl_crystal_F_000 1500
_exptl_crystal_size_max 0.48
_exptl_crystal_size_mid 0.35
_exptl_crystal_size_min 0.27
_refine_diff_density_max 0.200
_refine_diff_density_min -0.221
_refine_diff_density_rms 0.038
_refine_ls_extinction_method none
_refine_ls_goodness_of_fit_ref 1.040
_refine_ls_hydrogen_treatment constr
_refine_ls_matrix_type full
_refine_ls_number_parameters 233
_refine_ls_number_reflns 3169
_refine_ls_number_restraints 0
_refine_ls_restrained_S_all 1.040
_refine_ls_R_factor_all 0.0400
_refine_ls_R_factor_gt 0.0304
_refine_ls_shift/su_max 0.005
_refine_ls_shift/su_mean 0.000
_refine_ls_structure_factor_coef Fsqd
_refine_ls_weighting_details 'calc w=1/[\s^2^(Fo^2^)+(0.0399P)^2^+1.9412P] where P=(Fo^2^+2Fc^2^)/3'
_refine_ls_weighting_scheme calc
_refine_ls_wR_factor_gt 0.0782
_refine_ls_wR_factor_ref 0.0839
_reflns_number_gt 2652
_reflns_number_total 3169
_reflns_threshold_expression >2sigma(I)
_cod_data_source_file cg300461v_si_005.cif
_cod_data_source_block a
_cod_depositor_comments
;
The following automatic conversions were performed:

'_symmetry_cell_setting' value 'Monoclinic' changed to 'monoclinic'
according to /home/saulius/struct/CIF-dictionaries/cif_core.dic
dictionary named 'cif_core.dic' version 2.4.1 from 2010-06-29.

Automatic conversion script
Id: cif_fix_values 1891 2012-01-12 08:04:46Z andrius 
;
_cod_original_sg_symbol_H-M C2/c
_cod_database_code 4506345

loop_
_symmetry_equiv_pos_as_xyz
'x, y, z'
'-x, y, -z+1/2'
'x+1/2, y+1/2, z'
'-x+1/2, y+1/2, -z+1/2'
'-x, -y, -z'
'x, -y, z-1/2'
'-x+1/2, -y+1/2, -z'
'x+1/2, -y+1/2, z-1/2'

loop_
_atom_site_label
_atom_site_type_symbol
_atom_site_fract_x
_atom_site_fract_y
_atom_site_fract_z
_atom_site_U_iso_or_equiv
_atom_site_adp_type
_atom_site_occupancy
_atom_site_symmetry_multiplicity
_atom_site_calc_flag
_atom_site_refinement_flags
Co1 Co 0.5000 0.396160(16) 1.2500 0.03792(13) Uani 1 2 d S
N1 N 0.59339(16) 0.30926(8) 1.20143(8) 0.0410(4) Uani 1 1 d .
O1 O 0.38129(14) 0.39365(6) 1.14541(7) 0.0465(3) Uani 1 1 d .
O2 O 0.33216(16) 0.49902(7) 1.09655(7) 0.0558(4) Uani 1 1 d .
H1 H 0.3335 0.5094 1.1436 0.084 Uiso 1 1 calc R
O3 O 0.38939(15) 0.53440(6) 0.80854(7) 0.0498(4) Uani 1 1 d .
O4 O 0.33817(18) 0.44475(7) 0.72883(7) 0.0662(5) Uani 1 1 d .
C1 C 0.36025(18) 0.40708(9) 1.00712(9) 0.0384(4) Uani 1 1 d .
C2 C 0.35501(19) 0.45147(9) 0.94206(10) 0.0409(4) Uani 1 1 d .
H2 H 0.3467 0.4992 0.9491 0.049 Uiso 1 1 calc R
C3 C 0.36222(19) 0.42419(9) 0.86678(9) 0.0400(4) Uani 1 1 d .
C4 C 0.37757(19) 0.35305(9) 0.85695(10) 0.0408(4) Uani 1 1 d .
H4 H 0.3823 0.3352 0.8062 0.049 Uiso 1 1 calc R
C5 C 0.38604(18) 0.30752(9) 0.92157(10) 0.0377(4) Uani 1 1 d .
C6 C 0.37533(18) 0.33603(9) 0.99637(10) 0.0394(4) Uani 1 1 d .
H6 H 0.3784 0.3068 1.0402 0.047 Uiso 1 1 calc R
C7 C 0.35780(19) 0.43368(10) 1.08961(10) 0.0402(4) Uani 1 1 d .
C8 C 0.3629(2) 0.47159(10) 0.79570(10) 0.0457(5) Uani 1 1 d .
C9 C 0.41139(19) 0.23191(9) 0.91092(10) 0.0414(4) Uani 1 1 d .
C10 C 0.3784(2) 0.19812(10) 0.84067(11) 0.0503(5) Uani 1 1 d .
H10 H 0.3352 0.2225 0.7998 0.060 Uiso 1 1 calc R
C11 C 0.4081(2) 0.12902(11) 0.82969(14) 0.0600(6) Uani 1 1 d .
H11 H 0.3830 0.1077 0.7819 0.072 Uiso 1 1 calc R
C12 C 0.4741(2) 0.09079(11) 0.88778(15) 0.0614(6) Uani 1 1 d .
C13 C 0.5056(3) 0.12391(12) 0.95867(15) 0.0703(7) Uani 1 1 d .
H13 H 0.5490 0.0993 0.9993 0.084 Uiso 1 1 calc R
C14 C 0.4741(2) 0.19301(11) 0.97065(12) 0.0588(6) Uani 1 1 d .
H14 H 0.4952 0.2136 1.0194 0.071 Uiso 1 1 calc R
C15 C 0.5101(3) 0.01563(13) 0.8739(2) 0.0969(10) Uani 1 1 d .
H15A H 0.4337 -0.0120 0.8670 0.145 Uiso 1 1 calc R
H15B H 0.5620 -0.0013 0.9185 0.145 Uiso 1 1 calc R
H15C H 0.5573 0.0125 0.8272 0.145 Uiso 1 1 calc R
C16 C 0.6874(2) 0.31323(12) 1.15191(12) 0.0536(5) Uani 1 1 d .
H16 H 0.7139 0.3569 1.1360 0.064 Uiso 1 1 calc R
C17 C 0.7468(2) 0.25524(13) 1.12339(14) 0.0653(6) Uani 1 1 d .
H17 H 0.8115 0.2598 1.0885 0.078 Uiso 1 1 calc R
C18 C 0.7090(3) 0.19102(13) 1.14717(14) 0.0715(7) Uani 1 1 d .
H18 H 0.7491 0.1512 1.1297 0.086 Uiso 1 1 calc R
C19 C 0.6109(3) 0.18598(11) 1.19723(13) 0.0627(6) Uani 1 1 d .
H19 H 0.5833 0.1426 1.2135 0.075 Uiso 1 1 calc R
C20 C 0.5534(2) 0.24589(9) 1.22335(10) 0.0437(5) Uani 1 1 d .

loop_
_atom_site_aniso_label
_atom_site_aniso_U_11
_atom_site_aniso_U_22
_atom_site_aniso_U_33
_atom_site_aniso_U_23
_atom_site_aniso_U_13
_atom_site_aniso_U_12
Co1 0.0668(3) 0.02824(19) 0.01842(17) 0.000 0.00051(15) 0.000
N1 0.0585(10) 0.0374(8) 0.0266(7) -0.0027(6) -0.0006(7) 0.0005(7)
O1 0.0737(9) 0.0437(7) 0.0214(6) 0.0029(5) -0.0022(6) -0.0049(6)
O2 0.0995(12) 0.0446(8) 0.0227(6) -0.0016(5) -0.0008(7) 0.0080(7)
O3 0.0901(11) 0.0333(7) 0.0262(6) 0.0017(5) 0.0067(6) -0.0112(7)
O4 0.1346(15) 0.0408(8) 0.0218(6) 0.0024(6) -0.0049(8) -0.0234(8)
C1 0.0512(11) 0.0418(10) 0.0219(8) 0.0005(7) 0.0013(7) -0.0074(8)
C2 0.0601(12) 0.0366(10) 0.0257(9) 0.0008(7) -0.0001(8) -0.0058(9)
C3 0.0597(12) 0.0375(10) 0.0225(8) 0.0024(7) 0.0008(8) -0.0090(9)
C4 0.0611(12) 0.0392(10) 0.0222(8) -0.0012(7) 0.0042(8) -0.0084(9)
C5 0.0482(11) 0.0371(9) 0.0278(9) 0.0016(7) 0.0017(7) -0.0063(8)
C6 0.0535(11) 0.0401(10) 0.0246(8) 0.0065(7) 0.0016(8) -0.0059(8)
C7 0.0547(12) 0.0426(11) 0.0231(9) 0.0017(7) 0.0004(8) -0.0046(9)
C8 0.0745(14) 0.0385(10) 0.0240(9) 0.0024(7) 0.0018(9) -0.0097(10)
C9 0.0506(11) 0.0392(10) 0.0346(9) 0.0041(8) 0.0055(8) -0.0046(8)
C10 0.0655(14) 0.0437(11) 0.0412(11) -0.0023(9) -0.0008(9) 0.0018(10)
C11 0.0768(16) 0.0479(12) 0.0559(13) -0.0104(10) 0.0086(12) 0.0013(11)
C12 0.0751(16) 0.0419(12) 0.0689(15) 0.0049(11) 0.0181(12) 0.0052(11)
C13 0.0943(19) 0.0524(13) 0.0640(15) 0.0217(12) 0.0030(13) 0.0118(13)
C14 0.0860(17) 0.0482(12) 0.0416(11) 0.0082(9) -0.0012(11) 0.0019(11)
C15 0.129(3) 0.0523(15) 0.112(2) 0.0087(15) 0.027(2) 0.0202(16)
C16 0.0671(14) 0.0557(13) 0.0385(10) -0.0032(9) 0.0066(10) 0.0008(11)
C17 0.0665(15) 0.0786(17) 0.0512(13) -0.0042(12) 0.0073(11) 0.0191(13)
C18 0.0916(19) 0.0627(15) 0.0596(14) -0.0057(12) 0.0010(13) 0.0371(14)
C19 0.0928(18) 0.0389(11) 0.0563(13) 0.0007(10) 0.0032(13) 0.0150(11)
C20 0.0653(13) 0.0334(10) 0.0312(9) -0.0006(7) -0.0067(8) 0.0045(8)

loop_
_atom_type_symbol
_atom_type_description
_atom_type_scat_dispersion_real
_atom_type_scat_dispersion_imag
_atom_type_scat_source
C C 0.0033 0.0016 'International Tables Vol C Tables 4.2.6.8 and 6.1.1.4'
H H 0.0000 0.0000 'International Tables Vol C Tables 4.2.6.8 and 6.1.1.4'
N N 0.0061 0.0033 'International Tables Vol C Tables 4.2.6.8 and 6.1.1.4'
O O 0.0106 0.0060 'International Tables Vol C Tables 4.2.6.8 and 6.1.1.4'
Co Co 0.3494 0.9721 'International Tables Vol C Tables 4.2.6.8 and 6.1.1.4'

loop_
_geom_angle_atom_site_label_1
_geom_angle_atom_site_label_2
_geom_angle_atom_site_label_3
_geom_angle
_geom_angle_site_symmetry_1
_geom_angle_site_symmetry_3
O3 Co1 O3 99.29(8) 5_667 6_566
O3 Co1 O1 95.80(5) 5_667 2_657
O3 Co1 O1 85.91(5) 6_566 2_657
O3 Co1 O1 85.91(5) 5_667 .
O3 Co1 O1 95.80(5) 6_566 .
O1 Co1 O1 177.37(7) 2_657 .
O3 Co1 N1 168.59(6) 5_667 2_657
O3 Co1 N1 92.11(6) 6_566 2_657
O1 Co1 N1 85.23(5) 2_657 2_657
O1 Co1 N1 92.70(5) . 2_657
O3 Co1 N1 92.11(6) 5_667 .
O3 Co1 N1 168.59(6) 6_566 .
O1 Co1 N1 92.70(5) 2_657 .
O1 Co1 N1 85.23(5) . .
N1 Co1 N1 76.49(8) 2_657 .
C16 N1 C20 118.59(17) . .
C16 N1 Co1 124.97(13) . .
C20 N1 Co1 116.44(13) . .
C7 O1 Co1 135.44(12) . .
C7 O2 H1 109.5 . .
C8 O3 Co1 131.62(12) . 5_667
C6 C1 C2 119.87(16) . .
C6 C1 C7 118.00(15) . .
C2 C1 C7 122.03(16) . .
C3 C2 C1 119.70(17) . .
C3 C2 H2 120.2 . .
C1 C2 H2 120.2 . .
C2 C3 C4 119.78(16) . .
C2 C3 C8 120.61(16) . .
C4 C3 C8 119.47(15) . .
C3 C4 C5 121.59(16) . .
C3 C4 H4 119.2 . .
C5 C4 H4 119.2 . .
C6 C5 C4 117.48(16) . .
C6 C5 C9 121.28(15) . .
C4 C5 C9 121.18(15) . .
C1 C6 C5 121.55(16) . .
C1 C6 H6 119.2 . .
C5 C6 H6 119.2 . .
O1 C7 O2 124.76(16) . .
O1 C7 C1 119.44(17) . .
O2 C7 C1 115.79(15) . .
O3 C8 O4 125.58(16) . .
O3 C8 C3 117.01(15) . .
O4 C8 C3 117.40(16) . .
C10 C9 C14 117.11(19) . .
C10 C9 C5 121.77(17) . .
C14 C9 C5 121.07(17) . .
C11 C10 C9 121.6(2) . .
C11 C10 H10 119.2 . .
C9 C10 H10 119.2 . .
C12 C11 C10 121.6(2) . .
C12 C11 H11 119.2 . .
C10 C11 H11 119.2 . .
C11 C12 C13 117.2(2) . .
C11 C12 C15 121.0(2) . .
C13 C12 C15 121.8(2) . .
C12 C13 C14 121.5(2) . .
C12 C13 H13 119.2 . .
C14 C13 H13 119.2 . .
C13 C14 C9 121.0(2) . .
C13 C14 H14 119.5 . .
C9 C14 H14 119.5 . .
C12 C15 H15A 109.5 . .
C12 C15 H15B 109.5 . .
H15A C15 H15B 109.5 . .
C12 C15 H15C 109.5 . .
H15A C15 H15C 109.5 . .
H15B C15 H15C 109.5 . .
N1 C16 C17 122.7(2) . .
N1 C16 H16 118.6 . .
C17 C16 H16 118.6 . .
C18 C17 C16 118.8(2) . .
C18 C17 H17 120.6 . .
C16 C17 H17 120.6 . .
C17 C18 C19 119.1(2) . .
C17 C18 H18 120.4 . .
C19 C18 H18 120.4 . .
C18 C19 C20 119.6(2) . .
C18 C19 H19 120.2 . .
C20 C19 H19 120.2 . .
N1 C20 C19 121.01(19) . .
N1 C20 C20 115.30(11) . 2_657
C19 C20 C20 123.69(13) . 2_657

loop_
_geom_bond_atom_site_label_1
_geom_bond_atom_site_label_2
_geom_bond_distance
_geom_bond_site_symmetry_2
Co1 O3 2.0605(13) 5_667
Co1 O3 2.0605(13) 6_566
Co1 O1 2.0990(12) 2_657
Co1 O1 2.0990(12) .
Co1 N1 2.1260(15) 2_657
Co1 N1 2.1260(15) .
N1 C16 1.334(3) .
N1 C20 1.347(2) .
O1 C7 1.231(2) .
O2 C7 1.291(2) .
O2 H1 0.8200 .
O3 C8 1.254(2) .
O3 Co1 2.0606(13) 5_667
O4 C8 1.257(2) .
C1 C6 1.387(2) .
C1 C2 1.392(2) .
C1 C7 1.490(2) .
C2 C3 1.385(2) .
C2 H2 0.9300 .
C3 C4 1.388(3) .
C3 C8 1.510(2) .
C4 C5 1.400(2) .
C4 H4 0.9300 .
C5 C6 1.392(2) .
C5 C9 1.490(3) .
C6 H6 0.9300 .
C9 C10 1.380(3) .
C9 C14 1.389(3) .
C10 C11 1.379(3) .
C10 H10 0.9300 .
C11 C12 1.378(3) .
C11 H11 0.9300 .
C12 C13 1.381(3) .
C12 C15 1.515(3) .
C13 C14 1.386(3) .
C13 H13 0.9300 .
C14 H14 0.9300 .
C15 H15A 0.9600 .
C15 H15B 0.9600 .
C15 H15C 0.9600 .
C16 C17 1.378(3) .
C16 H16 0.9300 .
C17 C18 1.364(4) .
C17 H17 0.9300 .
C18 C19 1.375(4) .
C18 H18 0.9300 .
C19 C20 1.384(3) .
C19 H19 0.9300 .
C20 C20 1.480(4) 2_657

loop_
_geom_hbond_atom_site_label_D
_geom_hbond_atom_site_label_H
_geom_hbond_atom_site_label_A
_geom_hbond_distance_DH
_geom_hbond_distance_HA
_geom_hbond_distance_DA
_geom_hbond_angle_DHA
_geom_hbond_site_symmetry_A
O2 H1 O4 0.82 1.69 2.4851(17) 162.6 6_566

loop_
_geom_torsion_atom_site_label_1
_geom_torsion_atom_site_label_2
_geom_torsion_atom_site_label_3
_geom_torsion_atom_site_label_4
_geom_torsion
_geom_torsion_site_symmetry_1
_geom_torsion_site_symmetry_4
O3 Co1 N1 C16 -0.07(16) 5_667 .
O3 Co1 N1 C16 -178.6(2) 6_566 .
O1 Co1 N1 C16 -95.99(16) 2_657 .
O1 Co1 N1 C16 85.64(16) . .
N1 Co1 N1 C16 179.57(19) 2_657 .
O3 Co1 N1 C20 179.67(13) 5_667 .
O3 Co1 N1 C20 1.1(4) 6_566 .
O1 Co1 N1 C20 83.76(13) 2_657 .
O1 Co1 N1 C20 -94.61(13) . .
N1 Co1 N1 C20 -0.68(10) 2_657 .
O3 Co1 O1 C7 -25.40(19) 5_667 .
O3 Co1 O1 C7 73.53(19) 6_566 .
O1 Co1 O1 C7 -156.02(18) 2_657 .
N1 Co1 O1 C7 165.94(19) 2_657 .
N1 Co1 O1 C7 -117.87(19) . .
C6 C1 C2 C3 1.3(3) . .
C7 C1 C2 C3 177.69(18) . .
C1 C2 C3 C4 -1.5(3) . .
C1 C2 C3 C8 -177.16(18) . .
C2 C3 C4 C5 0.0(3) . .
C8 C3 C4 C5 175.74(18) . .
C3 C4 C5 C6 1.5(3) . .
C3 C4 C5 C9 -175.79(18) . .
C2 C1 C6 C5 0.3(3) . .
C7 C1 C6 C5 -176.22(17) . .
C4 C5 C6 C1 -1.7(3) . .
C9 C5 C6 C1 175.64(18) . .
Co1 O1 C7 O2 -47.4(3) . .
Co1 O1 C7 C1 131.56(16) . .
C6 C1 C7 O1 6.9(3) . .
C2 C1 C7 O1 -169.48(19) . .
C6 C1 C7 O2 -174.03(18) . .
C2 C1 C7 O2 9.6(3) . .
Co1 O3 C8 O4 -40.2(3) 5_667 .
Co1 O3 C8 C3 139.12(15) 5_667 .
C2 C3 C8 O3 17.6(3) . .
C4 C3 C8 O3 -158.04(19) . .
C2 C3 C8 O4 -163.0(2) . .
C4 C3 C8 O4 21.3(3) . .
C6 C5 C9 C10 156.64(19) . .
C4 C5 C9 C10 -26.1(3) . .
C6 C5 C9 C14 -25.9(3) . .
C4 C5 C9 C14 151.3(2) . .
C14 C9 C10 C11 -1.0(3) . .
C5 C9 C10 C11 176.5(2) . .
C9 C10 C11 C12 -1.2(4) . .
C10 C11 C12 C13 2.1(4) . .
C10 C11 C12 C15 -177.8(2) . .
C11 C12 C13 C14 -0.9(4) . .
C15 C12 C13 C14 179.0(3) . .
C12 C13 C14 C9 -1.2(4) . .
C10 C9 C14 C13 2.1(3) . .
C5 C9 C14 C13 -175.4(2) . .
C20 N1 C16 C17 -1.2(3) . .
Co1 N1 C16 C17 178.54(16) . .
N1 C16 C17 C18 -0.6(3) . .
C16 C17 C18 C19 1.6(4) . .
C17 C18 C19 C20 -0.8(4) . .
C16 N1 C20 C19 2.0(3) . .
Co1 N1 C20 C19 -177.78(16) . .
C16 N1 C20 C20 -178.42(19) . 2_657
Co1 N1 C20 C20 1.8(3) . 2_657
C18 C19 C20 N1 -1.0(3) . .
C18 C19 C20 C20 179.4(2) . 2_657
